data_4313162
loop_
_publ_author_name
'U. Anandhi'
'Todd Holbert'
'Dennis Lueng'
'Paul R. Sharp'

_publ_contact_author
;
 Paul R. Sharp
 Department of Chemistry
 University of Missouri
 Columbia, MO  65211
;
_publ_contact_author_email SharpP@missouri.edu
_publ_contact_author_fax 573-882-2754
_publ_contact_author_phone 573-882-7715
_publ_section_title
;
 Platinum and Palladium Imido and Oxo Complexes with Small Natural Bite
 Angle Diphosphine Ligands
;
_journal_name_full 'Inorganic Chemistry'
_journal_page_first 1282
_journal_page_last 1295
_journal_paper_doi 10.1021/ic025987f
_journal_volume 42
_journal_year 2003
_chemical_formula_sum 'C27 H23 F6 N O6 P2 Pd S2'
_chemical_formula_weight 803.92
_chemical_name_systematic
; 
 ? 
;
_space_group_IT_number 1
_symmetry_cell_setting triclinic
_symmetry_space_group_name_Hall 'P 1'
_symmetry_space_group_name_H-M 'P 1'
_atom_sites_solution_hydrogens geom
_atom_sites_solution_primary direct
_atom_sites_solution_secondary difmap
_audit_creation_method SHELXL-97
_cell_angle_alpha 97.873(5)
_cell_angle_beta 102.687(5)
_cell_angle_gamma 116.755(4)
_cell_formula_units_Z 1
_cell_length_a 9.048(3)
_cell_length_b 9.051(3)
_cell_length_c 11.395(3)
_cell_measurement_temperature 173(2)
_cell_volume 782.6(4)
_computing_cell_refinement 'SMART (Bruker, 1998)'
_computing_data_collection 'SMART (Bruker, 1998)'
_computing_data_reduction 'SAINT (Bruker, 1998)'
_computing_molecular_graphics
;
 ORTEP (Johnson, 1976), ORTEP 3 for Windows
 L. J. Farrugia, 1997' 
;
_computing_publication_material 'CIFTAB (Sheldrick, 1997)'
_computing_structure_refinement
;
 SHELXL-97 (Sheldrick, 1997), L. J. Barbour, X-Seed - Graphical Interface to
 SHELX-97 and POV-Ray, 1999
;
_computing_structure_solution 'SHELXS-97 (Sheldrick, 1990)'
_diffrn_ambient_temperature 173(2)
_diffrn_measured_fraction_theta_full 0.866
_diffrn_measured_fraction_theta_max 0.866
_diffrn_measurement_device_type 'CCD area detector'
_diffrn_measurement_method 'phi and omega scans'
_diffrn_radiation_monochromator graphite
_diffrn_radiation_source 'fine-focus sealed tube'
_diffrn_radiation_type MoK\a
_diffrn_radiation_wavelength 0.71070
_diffrn_reflns_av_R_equivalents 0.0392
_diffrn_reflns_av_sigmaI/netI 0.0266
_diffrn_reflns_limit_h_max 11
_diffrn_reflns_limit_h_min -11
_diffrn_reflns_limit_k_max 12
_diffrn_reflns_limit_k_min -11
_diffrn_reflns_limit_l_max 15
_diffrn_reflns_limit_l_min -8
_diffrn_reflns_number 5001
_diffrn_reflns_theta_full 28.66
_diffrn_reflns_theta_max 28.66
_diffrn_reflns_theta_min 1.90
_exptl_absorpt_coefficient_mu 0.906
_exptl_absorpt_correction_T_max 1.000
_exptl_absorpt_correction_T_min 0.718
_exptl_absorpt_correction_type multi-scan
_exptl_absorpt_process_details
;
 Data were corrected for decay and absorption using the program SADABS 
 based on the method of R.H. Blessing (Acta Cryst. A51, 33-38, 1995).   
;
_exptl_crystal_colour colorless
_exptl_crystal_density_diffrn 1.706
_exptl_crystal_density_method 'not measured'
_exptl_crystal_description plate
_exptl_crystal_F_000 402
_exptl_crystal_size_max 0.3
_exptl_crystal_size_mid 0.2
_exptl_crystal_size_min 0.1
_refine_diff_density_max 1.997
_refine_diff_density_min -1.871
_refine_diff_density_rms 0.207
_refine_ls_abs_structure_details 'Flack H D (1983), Acta Cryst. A39, 876-881'
_refine_ls_abs_structure_Flack 0.00(4)
_refine_ls_extinction_coef 0.001(3)
_refine_ls_extinction_expression Fc^*^=kFc[1+0.001xFc^2^\l^3^/sin(2\q)]^-1/4^
_refine_ls_extinction_method SHELXL
_refine_ls_goodness_of_fit_ref 1.120
_refine_ls_hydrogen_treatment mixed
_refine_ls_matrix_type full
_refine_ls_number_parameters 398
_refine_ls_number_reflns 4131
_refine_ls_number_restraints 3
_refine_ls_restrained_S_all 1.119
_refine_ls_R_factor_all 0.0507
_refine_ls_R_factor_gt 0.0492
_refine_ls_shift/su_max 0.000
_refine_ls_shift/su_mean 0.000
_refine_ls_structure_factor_coef Fsqd
_refine_ls_weighting_details 'calc w=1/[\s^2^(Fo^2^)+(0.1289P)^2^+1.2490P] where P=(Fo^2^+2Fc^2^)/3'
_refine_ls_weighting_scheme calc
_refine_ls_wR_factor_gt 0.1583
_refine_ls_wR_factor_ref 0.1634
_reflns_number_gt 4036
_reflns_number_total 4131
_reflns_threshold_expression >2sigma(I)
_cod_data_source_file ic025987f-2_s1_3.cif
_cod_data_source_block Pd(OTf)2(dppma)
_cod_depositor_comments
;
The following automatic conversions were performed:

'_symmetry_cell_setting' value 'Triclinic' changed to 'triclinic'
according to the built-in table from CIF Core dictionary named
'cif_core.dic' version 2.4.1 from 2010-06-29.

Automatic conversion script
Id: cif_fix_values 1646 2011-03-28 12:23:43Z adriana 
;
_cod_original_sg_symbol_H-M 'P 1 '
_cod_database_code 4313162

loop_
_symmetry_equiv_pos_as_xyz
'x, y, z'

loop_
_atom_site_label
_atom_site_type_symbol
_atom_site_fract_x
_atom_site_fract_y
_atom_site_fract_z
_atom_site_U_iso_or_equiv
_atom_site_adp_type
_atom_site_occupancy
_atom_site_symmetry_multiplicity
_atom_site_calc_flag
_atom_site_refinement_flags
_atom_site_disorder_assembly
_atom_site_disorder_group
Pd1 Pd 0.06061(2) 0.68561(2) 0.83540(2) 0.01773(18) Uani 1 1 d . . .
S1 S 0.2660(3) 0.6047(3) 1.0714(2) 0.0246(4) Uani 1 1 d . . .
S2 S 0.2281(3) 0.7669(3) 0.6068(2) 0.0251(4) Uiso 1 1 d . . .
P1 P -0.1263(3) 0.6594(3) 0.9407(2) 0.0193(5) Uani 1 1 d . . .
P2 P -0.1541(3) 0.7125(3) 0.7207(2) 0.0186(5) Uani 1 1 d . . .
F1 F 0.0024(10) 0.4543(10) 0.4696(8) 0.061(2) Uani 1 1 d . . .
F2 F 0.1725(15) 0.6141(14) 0.3800(7) 0.073(3) Uani 1 1 d . . .
F3 F 0.2687(13) 0.5104(12) 0.5164(8) 0.069(2) Uani 1 1 d . . .
F4 F 0.4116(16) 0.9265(12) 1.1885(12) 0.090(3) Uani 1 1 d . . .
F5 F 0.4865(13) 0.7767(13) 1.2941(8) 0.080(3) Uani 1 1 d . . .
F6 F 0.5878(9) 0.8475(13) 1.1451(9) 0.075(3) Uani 1 1 d . . .
O1 O 0.2209(9) 0.7017(9) 0.7200(7) 0.0228(15) Uani 1 1 d . . .
O2 O 0.1035(11) 0.8174(11) 0.5666(8) 0.0405(17) Uani 1 1 d . . .
O3 O 0.4066(10) 0.8832(12) 0.6172(8) 0.0447(19) Uani 1 1 d . . .
O4 O 0.2597(10) 0.6581(11) 0.9561(7) 0.0291(17) Uani 1 1 d . . .
O5 O 0.1203(9) 0.5746(11) 1.1137(7) 0.0384(17) Uani 1 1 d . . .
O6 O 0.3227(11) 0.4823(11) 1.0743(8) 0.0444(19) Uani 1 1 d . . .
N1 N -0.2575(9) 0.6866(8) 0.8282(6) 0.0192(13) Uani 1 1 d . . .
C1 C -0.0649(10) 0.8225(11) 1.0806(8) 0.0224(15) Uani 1 1 d . . .
C2 C -0.0404(12) 0.9848(12) 1.0672(9) 0.0294(18) Uani 1 1 d . . .
H2 H -0.0527 1.0061 0.9872 0.035 Uiso 1 1 calc R . .
C3 C 0.0013(14) 1.1108(13) 1.1706(10) 0.037(2) Uani 1 1 d . . .
H3 H 0.0169 1.2195 1.1624 0.044 Uiso 1 1 calc R . .
C4 C 0.0205(14) 1.0793(14) 1.2868(11) 0.041(2) Uani 1 1 d . . .
H4 H 0.0481 1.1668 1.3579 0.049 Uiso 1 1 calc R . .
C5 C 0.0003(13) 0.9239(13) 1.3015(9) 0.035(2) Uani 1 1 d . . .
H5 H 0.0152 0.9052 1.3822 0.042 Uiso 1 1 calc R . .
C6 C -0.0420(14) 0.7935(14) 1.1978(10) 0.028(2) Uani 1 1 d . . .
H6 H -0.0550 0.6861 1.2075 0.033 Uiso 1 1 calc R . .
C7 C -0.2511(10) 0.4493(10) 0.9585(8) 0.0222(16) Uani 1 1 d . . .
C8 C -0.3825(11) 0.4162(11) 1.0141(9) 0.0264(17) Uani 1 1 d . . .
H8 H -0.3952 0.5078 1.0526 0.032 Uiso 1 1 calc R . .
C9 C -0.4943(13) 0.2479(13) 1.0124(9) 0.036(2) Uani 1 1 d . . .
H9 H -0.5853 0.2232 1.0483 0.044 Uiso 1 1 calc R . .
C10 C -0.4706(15) 0.1159(12) 0.9569(11) 0.042(3) Uani 1 1 d . . .
H10 H -0.5441 0.0014 0.9579 0.050 Uiso 1 1 calc R . .
C11 C -0.3438(15) 0.1480(13) 0.9011(11) 0.040(2) Uani 1 1 d . . .
H11 H -0.3328 0.0558 0.8614 0.048 Uiso 1 1 calc R . .
C12 C -0.2309(12) 0.3159(12) 0.9027(9) 0.0295(18) Uani 1 1 d . . .
H12 H -0.1408 0.3391 0.8660 0.035 Uiso 1 1 calc R . .
C13 C -0.1004(11) 0.9183(11) 0.6963(8) 0.0239(16) Uani 1 1 d . . .
C14 C 0.0666(13) 1.0603(13) 0.7666(10) 0.036(2) Uani 1 1 d . . .
H14 H 0.1515 1.0426 0.8185 0.043 Uiso 1 1 calc R . .
C15 C 0.1054(17) 1.2240(14) 0.7596(13) 0.049(3) Uani 1 1 d . . .
H15 H 0.2148 1.3194 0.8104 0.059 Uiso 1 1 calc R . .
C16 C -0.013(2) 1.2503(15) 0.6797(14) 0.057(4) Uani 1 1 d . . .
H16 H 0.0178 1.3628 0.6718 0.068 Uiso 1 1 calc R . .
C17 C -0.175(2) 1.1139(16) 0.6111(13) 0.052(3) Uani 1 1 d . . .
H17 H -0.2579 1.1340 0.5586 0.062 Uiso 1 1 calc R . .
C18 C -0.2210(14) 0.9470(15) 0.6175(11) 0.036(2) Uani 1 1 d . . .
H18 H -0.3330 0.8536 0.5688 0.043 Uiso 1 1 calc R . .
C19 C -0.3009(10) 0.5454(10) 0.5798(8) 0.0231(16) Uani 1 1 d . . .
C20 C -0.3060(14) 0.5779(15) 0.4615(10) 0.033(2) Uani 1 1 d . . .
H20 H -0.2322 0.6888 0.4543 0.040 Uiso 1 1 calc R . .
C21 C -0.4233(16) 0.4415(17) 0.3552(10) 0.046(3) Uani 1 1 d . . .
H21 H -0.4294 0.4599 0.2746 0.056 Uiso 1 1 calc R . .
C22 C -0.5298(15) 0.2809(15) 0.3661(11) 0.044(3) Uani 1 1 d . . .
H22 H -0.6099 0.1907 0.2929 0.053 Uiso 1 1 calc R . .
C23 C -0.5218(14) 0.2488(13) 0.4834(12) 0.044(3) Uani 1 1 d . . .
H23 H -0.5922 0.1365 0.4899 0.053 Uiso 1 1 calc R . .
C24 C -0.4091(13) 0.3838(12) 0.5907(10) 0.034(2) Uani 1 1 d . . .
H24 H -0.4064 0.3651 0.6709 0.041 Uiso 1 1 calc R . .
C25 C -0.4266(12) 0.6734(13) 0.8201(9) 0.0251(19) Uani 1 1 d . . .
H25A H -0.5175 0.5521 0.7928 0.038 Uiso 1 1 calc R . .
H25B H -0.4526 0.7327 0.7597 0.038 Uiso 1 1 calc R . .
H25C H -0.4230 0.7267 0.9023 0.038 Uiso 1 1 calc R . .
C26 C 0.1668(16) 0.5775(17) 0.4860(12) 0.039(3) Uani 1 1 d . . .
C27 C 0.4499(18) 0.8000(18) 1.1840(14) 0.046(3) Uiso 1 1 d . . .

loop_
_atom_site_aniso_label
_atom_site_aniso_U_11
_atom_site_aniso_U_22
_atom_site_aniso_U_33
_atom_site_aniso_U_23
_atom_site_aniso_U_13
_atom_site_aniso_U_12
Pd1 0.0172(3) 0.0242(3) 0.0156(3) 0.00714(18) 0.00690(18) 0.01212(19)
S1 0.0237(9) 0.0362(10) 0.0194(10) 0.0104(8) 0.0068(7) 0.0185(8)
P1 0.0187(10) 0.0245(11) 0.0185(12) 0.0080(9) 0.0081(8) 0.0122(8)
P2 0.0189(10) 0.0230(11) 0.0165(12) 0.0054(9) 0.0050(8) 0.0126(8)
F1 0.053(4) 0.043(4) 0.057(5) -0.002(3) -0.004(4) 0.013(3)
F2 0.123(8) 0.098(7) 0.030(4) 0.023(4) 0.040(5) 0.072(6)
F3 0.096(6) 0.085(6) 0.052(5) 0.002(4) 0.017(4) 0.074(5)
F4 0.109(8) 0.048(4) 0.089(8) -0.011(5) 0.033(6) 0.028(5)
F5 0.071(5) 0.086(6) 0.026(4) 0.002(4) -0.006(4) 0.007(5)
F6 0.030(3) 0.093(6) 0.061(6) 0.012(5) 0.011(3) 0.002(4)
O1 0.022(3) 0.026(3) 0.024(4) 0.007(3) 0.010(3) 0.013(3)
O2 0.052(4) 0.051(4) 0.043(4) 0.022(3) 0.026(4) 0.038(4)
O3 0.028(3) 0.059(5) 0.048(5) 0.025(4) 0.019(3) 0.016(3)
O4 0.022(3) 0.056(5) 0.019(4) 0.017(3) 0.007(3) 0.025(3)
O5 0.026(3) 0.064(5) 0.024(3) 0.019(3) 0.008(3) 0.020(3)
O6 0.053(4) 0.056(5) 0.043(5) 0.022(4) 0.013(4) 0.042(4)
N1 0.017(3) 0.023(3) 0.019(3) 0.006(2) 0.008(3) 0.010(2)
C1 0.019(3) 0.027(4) 0.018(4) 0.004(3) 0.007(3) 0.009(3)
C2 0.035(4) 0.032(4) 0.026(4) 0.009(3) 0.011(4) 0.018(4)
C3 0.043(5) 0.031(4) 0.033(5) 0.005(4) 0.007(4) 0.017(4)
C4 0.043(5) 0.036(5) 0.031(5) -0.003(4) 0.009(4) 0.014(4)
C5 0.040(5) 0.040(5) 0.019(4) 0.003(4) 0.006(4) 0.018(4)
C6 0.033(5) 0.030(5) 0.023(5) 0.008(4) 0.011(4) 0.017(4)
C7 0.020(3) 0.017(3) 0.021(4) 0.007(3) 0.004(3) 0.004(3)
C8 0.019(4) 0.025(4) 0.026(4) 0.001(3) 0.007(3) 0.006(3)
C9 0.029(4) 0.037(5) 0.028(5) 0.007(4) 0.012(4) 0.004(4)
C10 0.046(6) 0.025(4) 0.037(6) 0.009(4) 0.008(5) 0.005(4)
C11 0.050(6) 0.032(4) 0.036(6) 0.005(4) 0.004(5) 0.025(4)
C12 0.034(4) 0.031(4) 0.034(5) 0.014(4) 0.017(4) 0.020(4)
C13 0.031(4) 0.029(4) 0.026(4) 0.014(3) 0.016(3) 0.022(3)
C14 0.031(4) 0.037(5) 0.033(5) 0.007(4) 0.012(4) 0.012(4)
C15 0.056(7) 0.028(5) 0.053(7) 0.012(5) 0.027(6) 0.008(5)
C16 0.102(10) 0.036(5) 0.064(8) 0.026(6) 0.059(8) 0.042(6)
C17 0.085(9) 0.051(6) 0.059(8) 0.037(6) 0.044(7) 0.050(7)
C18 0.043(5) 0.046(6) 0.045(6) 0.023(5) 0.023(5) 0.036(5)
C19 0.022(3) 0.021(3) 0.022(4) 0.004(3) 0.004(3) 0.010(3)
C20 0.030(4) 0.043(5) 0.016(4) 0.002(4) 0.003(3) 0.013(4)
C21 0.047(6) 0.065(7) 0.021(5) 0.002(5) 0.005(4) 0.027(5)
C22 0.041(5) 0.046(6) 0.031(5) -0.011(4) -0.005(4) 0.022(5)
C23 0.037(5) 0.027(4) 0.048(7) -0.002(4) -0.001(5) 0.011(4)
C24 0.035(5) 0.032(4) 0.030(5) 0.007(4) 0.005(4) 0.017(4)
C25 0.023(4) 0.035(4) 0.028(5) 0.011(4) 0.011(3) 0.021(3)
C26 0.041(6) 0.045(6) 0.026(6) 0.005(5) 0.002(5) 0.023(5)

loop_
_atom_type_symbol
_atom_type_description
_atom_type_scat_dispersion_real
_atom_type_scat_dispersion_imag
_atom_type_scat_source
C C 0.0033 0.0016 'International Tables Vol C Tables 4.2.6.8 and 6.1.1.4'
H H 0.0000 0.0000 'International Tables Vol C Tables 4.2.6.8 and 6.1.1.4'
N N 0.0061 0.0033 'International Tables Vol C Tables 4.2.6.8 and 6.1.1.4'
O O 0.0106 0.0060 'International Tables Vol C Tables 4.2.6.8 and 6.1.1.4'
F F 0.0171 0.0103 'International Tables Vol C Tables 4.2.6.8 and 6.1.1.4'
P P 0.1023 0.0942 'International Tables Vol C Tables 4.2.6.8 and 6.1.1.4'
S S 0.1246 0.1234 'International Tables Vol C Tables 4.2.6.8 and 6.1.1.4'
Pd Pd -0.9988 1.0072 'International Tables Vol C Tables 4.2.6.8 and 6.1.1.4'

loop_
_geom_angle_atom_site_label_1
_geom_angle_atom_site_label_2
_geom_angle_atom_site_label_3
_geom_angle
_geom_angle_site_symmetry_1
_geom_angle_site_symmetry_3
_geom_angle_publ_flag
O1 Pd1 O4 79.7(3) . . ?
O1 Pd1 P2 104.3(2) . . ?
O4 Pd1 P2 176.1(3) . . ?
O1 Pd1 P1 175.0(2) . . ?
O4 Pd1 P1 104.7(2) . . ?
P2 Pd1 P1 71.39(10) . . ?
O6 S1 O5 117.2(5) . . ?
O6 S1 O4 112.8(5) . . ?
O5 S1 O4 114.6(4) . . ?
O6 S1 C27 103.6(6) . . ?
O5 S1 C27 105.1(6) . . ?
O4 S1 C27 101.1(6) . . ?
O2 S2 O3 117.6(5) . . ?
O2 S2 O1 114.7(5) . . ?
O3 S2 O1 110.3(5) . . ?
O2 S2 C26 105.9(5) . . ?
O3 S2 C26 103.8(6) . . ?
O1 S2 C26 102.7(5) . . ?
N1 P1 C7 107.2(4) . . ?
N1 P1 C1 106.0(4) . . ?
C7 P1 C1 110.7(4) . . ?
N1 P1 Pd1 93.5(3) . . ?
C7 P1 Pd1 115.7(3) . . ?
C1 P1 Pd1 120.8(3) . . ?
N1 P1 P2 39.3(3) . . ?
C7 P1 P2 120.9(3) . . ?
C1 P1 P2 123.4(3) . . ?
Pd1 P1 P2 54.21(8) . . ?
N1 P2 C13 107.6(4) . . ?
N1 P2 C19 107.7(4) . . ?
C13 P2 C19 110.7(4) . . ?
N1 P2 Pd1 93.5(3) . . ?
C13 P2 Pd1 117.3(3) . . ?
C19 P2 Pd1 117.7(3) . . ?
N1 P2 P1 39.1(3) . . ?
C13 P2 P1 122.5(3) . . ?
C19 P2 P1 122.7(3) . . ?
Pd1 P2 P1 54.41(8) . . ?
S2 O1 Pd1 130.1(5) . . ?
S1 O4 Pd1 130.3(5) . . ?
C25 N1 P1 129.1(6) . . ?
C25 N1 P2 129.0(6) . . ?
P1 N1 P2 101.6(4) . . ?
C6 C1 C2 120.1(9) . . ?
C6 C1 P1 122.3(7) . . ?
C2 C1 P1 117.6(7) . . ?
C3 C2 C1 119.5(9) . . ?
C2 C3 C4 119.9(10) . . ?
C5 C4 C3 121.2(10) . . ?
C4 C5 C6 120.0(10) . . ?
C1 C6 C5 119.2(10) . . ?
C12 C7 C8 120.6(7) . . ?
C12 C7 P1 118.9(7) . . ?
C8 C7 P1 120.0(7) . . ?
C9 C8 C7 119.5(9) . . ?
C8 C9 C10 119.0(9) . . ?
C11 C10 C9 121.5(9) . . ?
C10 C11 C12 120.0(10) . . ?
C7 C12 C11 119.4(9) . . ?
C18 C13 C14 118.9(9) . . ?
C18 C13 P2 122.3(7) . . ?
C14 C13 P2 118.6(7) . . ?
C15 C14 C13 119.9(11) . . ?
C16 C15 C14 120.6(12) . . ?
C15 C16 C17 120.1(10) . . ?
C16 C17 C18 121.0(12) . . ?
C17 C18 C13 119.3(12) . . ?
C24 C19 C20 121.2(8) . . ?
C24 C19 P2 118.0(7) . . ?
C20 C19 P2 120.8(7) . . ?
C21 C20 C19 117.9(10) . . ?
C22 C21 C20 120.9(11) . . ?
C21 C22 C23 121.0(9) . . ?
C24 C23 C22 119.2(10) . . ?
C19 C24 C23 119.9(10) . . ?
F2 C26 F3 109.3(12) . . ?
F2 C26 F1 108.0(11) . . ?
F3 C26 F1 106.7(11) . . ?
F2 C26 S2 110.7(10) . . ?
F3 C26 S2 111.9(8) . . ?
F1 C26 S2 110.0(10) . . ?
F5 C27 F6 109.7(12) . . ?
F5 C27 F4 110.3(14) . . ?
F6 C27 F4 107.1(12) . . ?
F5 C27 S1 111.4(10) . . ?
F6 C27 S1 109.2(10) . . ?
F4 C27 S1 109.1(10) . . ?

loop_
_geom_bond_atom_site_label_1
_geom_bond_atom_site_label_2
_geom_bond_distance
_geom_bond_site_symmetry_2
_geom_bond_publ_flag
Pd1 O1 2.134(8) . ?
Pd1 O4 2.146(7) . ?
Pd1 P2 2.222(2) . ?
Pd1 P1 2.228(3) . ?
S1 O6 1.416(8) . ?
S1 O5 1.426(8) . ?
S1 O4 1.460(8) . ?
S1 C27 1.825(14) . ?
S2 O2 1.408(8) . ?
S2 O3 1.443(7) . ?
S2 O1 1.492(8) . ?
S2 C26 1.818(14) . ?
P1 N1 1.671(7) . ?
P1 C7 1.790(8) . ?
P1 C1 1.805(9) . ?
P1 P2 2.596(4) . ?
P2 N1 1.678(8) . ?
P2 C13 1.780(8) . ?
P2 C19 1.794(9) . ?
F1 C26 1.349(15) . ?
F2 C26 1.301(16) . ?
F3 C26 1.327(15) . ?
F4 C27 1.336(18) . ?
F5 C27 1.296(17) . ?
F6 C27 1.324(17) . ?
N1 C25 1.461(11) . ?
C1 C6 1.386(14) . ?
C1 C2 1.419(13) . ?
C2 C3 1.371(14) . ?
C3 C4 1.383(16) . ?
C4 C5 1.373(16) . ?
C5 C6 1.396(14) . ?
C7 C12 1.392(13) . ?
C7 C8 1.402(13) . ?
C8 C9 1.392(13) . ?
C9 C10 1.399(17) . ?
C10 C11 1.369(18) . ?
C11 C12 1.393(14) . ?
C13 C18 1.398(13) . ?
C13 C14 1.419(13) . ?
C14 C15 1.379(16) . ?
C15 C16 1.37(2) . ?
C16 C17 1.38(2) . ?
C17 C18 1.393(15) . ?
C19 C24 1.388(13) . ?
C19 C20 1.415(14) . ?
C20 C21 1.401(15) . ?
C21 C22 1.377(19) . ?
C22 C23 1.400(18) . ?
C23 C24 1.396(14) . ?
